data_2002611
loop_
_publ_author_name
'Rath, M'
'Mueller-Buschbaum, Hk'

_publ_section_title
;
Zur Kristallstruktur von Silber-Lanthanoid-Oxomolybdaten Ag Ln Mo2 O8:
Einkristalluntersuchungen an Ag Sm Mo2 O8 und Ag Yb Mo2 O8 mit einer
Notiz ueber mikrokristallines Material fuerLn= Y, La
;
_journal_name_full 'Journal of Alloys Compd.'
_journal_page_first 193
_journal_page_last 196
_journal_paper_doi 10.1016/0925-8388(93)90165-J
_journal_volume 198
_journal_year 1993
_chemical_formula_structural '(Ag Yb) (Mo O4)2'
_chemical_formula_sum 'Ag Mo2 O8 Yb'
_chemical_name_systematic 'Silver ytterbium bis(molybdate)'
_space_group_IT_number 82
_symmetry_cell_setting tetragonal
_symmetry_Int_Tables_number 82
_symmetry_space_group_name_Hall 'I -4'
_symmetry_space_group_name_H-M 'I -4'
_cell_angle_alpha 90
_cell_angle_beta 90
_cell_angle_gamma 90
_cell_formula_units_Z 2
_cell_length_a 5.1805(29)
_cell_length_b 5.1805(29)
_cell_length_c 11.3663(33)
_cell_volume 305.0
_refine_ls_R_factor_all 0.055
_cod_database_code 2002611

loop_
_symmetry_equiv_pos_as_xyz
x,y,z
-x,-y,z
y,-x,-z
-y,x,-z
1/2+x,1/2+y,1/2+z
1/2-x,1/2-y,1/2+z
1/2+y,1/2-x,1/2-z
1/2-y,1/2+x,1/2-z

loop_
_atom_site_label
_atom_site_type_symbol
_atom_site_symmetry_multiplicity
_atom_site_Wyckoff_symbol
_atom_site_fract_x
_atom_site_fract_y
_atom_site_fract_z
_atom_site_occupancy
_atom_site_attached_hydrogens
_atom_site_calc_flag
Ag1 Ag1+ 2 d 0.5 0. 0.25 0.5 0 d
Yb1 Yb3+ 2 d 0.5 0. 0.25 0.5 0 d
Ag2 Ag1+ 2 b 0.5 0.5 0. 0.5 0 d
Yb2 Yb3+ 2 b 0.5 0.5 0. 0.5 0 d
Mo1 Mo6+ 2 a 0. 0. 0. 1. 0 d
Mo2 Mo6+ 2 c 0. 0.5 0.25 1. 0 d
O1 O2- 8 g 0.2497(20) 0.1517(20) 0.0843(16) 1. 0 d
O2 O2- 8 g 0.2417(20) 0.6529(20) 0.1635(16) 1. 0 d

loop_
_atom_type_symbol
_atom_type_oxidation_number
Ag1+ 1.000
Yb3+ 3.000
Mo6+ 6.000
O2- -2.000
